data_4063933
loop_
_publ_author_name
'Torvisco, Ana'
'Ruhlandt-Senge, Karin'

_publ_section_title
;
 Ligand and Coligand Effects on Ion Association in Magnesium Amides
;
_journal_issue 5
_journal_name_full Organometallics
_journal_page_first 986
_journal_paper_doi 10.1021/om101045b
_journal_volume 30
_journal_year 2011
_chemical_formula_sum 'C36 H76 Mg N8 O2 P2 Si2'
_chemical_formula_weight 795.48
_chemical_name_systematic
; 
 ? 
;
_space_group_IT_number 91
_symmetry_cell_setting tetragonal
_symmetry_space_group_name_Hall 'P 4w 2c'
_symmetry_space_group_name_H-M 'P 41 2 2'
_atom_sites_solution_hydrogens geom
_atom_sites_solution_primary direct
_atom_sites_solution_secondary difmap
_audit_creation_method SHELXL-97
_cell_angle_alpha 90.00
_cell_angle_beta 90.00
_cell_angle_gamma 90.00
_cell_formula_units_Z 4
_cell_length_a 11.691(8)
_cell_length_b 11.691(8)
_cell_length_c 34.74(3)
_cell_measurement_reflns_used 1338
_cell_measurement_temperature 97(2)
_cell_measurement_theta_max 17.68
_cell_measurement_theta_min 2.35
_cell_volume 4748(6)
_computing_cell_refinement 'Bruker SMART'
_computing_data_collection 'Bruker SMART'
_computing_data_reduction 'Bruker SAINT'
_computing_molecular_graphics 'Bruker SHELXTL'
_computing_publication_material 'Bruker SHELXTL'
_computing_structure_refinement 'SHELXL-97 (Sheldrick, 1997)'
_computing_structure_solution 'SHELXS-97 (Sheldrick, 1990)'
_diffrn_ambient_temperature 97(2)
_diffrn_measured_fraction_theta_full 0.988
_diffrn_measured_fraction_theta_max 0.988
_diffrn_measurement_device_type 'CCD area detector'
_diffrn_measurement_method 'phi and omega scans'
_diffrn_radiation_monochromator graphite
_diffrn_radiation_source 'fine-focus sealed tube'
_diffrn_radiation_type MoK\a
_diffrn_radiation_wavelength 0.71073
_diffrn_reflns_av_R_equivalents 0.0000
_diffrn_reflns_av_sigmaI/netI 0.1028
_diffrn_reflns_limit_h_max -13
_diffrn_reflns_limit_h_min -13
_diffrn_reflns_limit_k_max 13
_diffrn_reflns_limit_k_min -41
_diffrn_reflns_limit_l_max 41
_diffrn_reflns_limit_l_min 13
_diffrn_reflns_number 4152
_diffrn_reflns_theta_full 25.00
_diffrn_reflns_theta_max 25.00
_diffrn_reflns_theta_min 1.74
_diffrn_standards_decay_% No
_exptl_absorpt_coefficient_mu 0.193
_exptl_absorpt_correction_T_max 0.9643
_exptl_absorpt_correction_T_min 0.9286
_exptl_absorpt_correction_type multi-scan
_exptl_absorpt_process_details 'R. Blessing, Acta Cryst. (1995) A51 33-38.'
_exptl_crystal_colour colorless
_exptl_crystal_density_diffrn 1.113
_exptl_crystal_density_method 'not measured'
_exptl_crystal_description block
_exptl_crystal_F_000 1736
_exptl_crystal_size_max 0.39
_exptl_crystal_size_mid 0.27
_exptl_crystal_size_min 0.19
_refine_diff_density_max 0.292
_refine_diff_density_min -0.239
_refine_diff_density_rms 0.055
_refine_ls_abs_structure_details 'Flack H D (1983), Acta Cryst. A39, 876-881'
_refine_ls_abs_structure_Flack 0.042(18)
_refine_ls_extinction_method none
_refine_ls_goodness_of_fit_ref 0.911
_refine_ls_hydrogen_treatment constr
_refine_ls_matrix_type full
_refine_ls_number_parameters 240
_refine_ls_number_reflns 4152
_refine_ls_number_restraints 0
_refine_ls_restrained_S_all 0.911
_refine_ls_R_factor_all 0.0893
_refine_ls_R_factor_gt 0.0577
_refine_ls_shift/su_max 0.000
_refine_ls_shift/su_mean 0.000
_refine_ls_structure_factor_coef Fsqd
_refine_ls_weighting_details 'calc w=1/[\s^2^(Fo^2^)+(0.0619P)^2^+0.0000P] where P=(Fo^2^+2Fc^2^)/3'
_refine_ls_weighting_scheme calc
_refine_ls_wR_factor_gt 0.1159
_refine_ls_wR_factor_ref 0.1303
_reflns_number_gt 2995
_reflns_number_total 4152
_reflns_threshold_expression >2sigma(I)
_cod_data_source_file om101045b_si_002.cif
_cod_data_source_block at302sadp4122
_cod_depositor_comments
;
The following automatic conversions were performed:

'_symmetry_cell_setting' value 'Tetragonal' changed to 'tetragonal'
according to /home/saulius/struct/CIF-dictionaries/cif_core.dic
dictionary named 'cif_core.dic' version 2.4.1 from 2010-06-29.

Automatic conversion script
Id: cif_fix_values 1715 2011-07-08 13:25:40Z adriana 
;
_cod_original_sg_symbol_H-M P4(1)22
_cod_database_code 4063933

loop_
_symmetry_equiv_pos_as_xyz
'x, y, z'
'-x, -y, z+1/2'
'-y, x, z+1/4'
'y, -x, z+3/4'
'-x, y, -z'
'x, -y, -z+1/2'
'y, x, -z+3/4'
'-y, -x, -z+1/4'

loop_
_atom_site_label
_atom_site_type_symbol
_atom_site_fract_x
_atom_site_fract_y
_atom_site_fract_z
_atom_site_U_iso_or_equiv
_atom_site_adp_type
_atom_site_occupancy
_atom_site_symmetry_multiplicity
_atom_site_calc_flag
_atom_site_refinement_flags
Mg1 Mg 0.5000 0.90956(16) 0.0000 0.0186(4) Uani 1 2 d S
N1 N 0.4143(3) 0.9958(3) 0.04390(8) 0.0216(7) Uani 1 1 d .
Si1 Si 0.27857(10) 1.05089(10) 0.04177(3) 0.0258(3) Uani 1 1 d .
C1 C 0.4794(3) 1.0118(3) 0.07852(12) 0.0230(10) Uani 1 1 d .
C2 C 0.4762(3) 0.9315(4) 0.10952(11) 0.0242(10) Uani 1 1 d .
C3 C 0.5422(4) 0.9492(4) 0.14306(12) 0.0293(10) Uani 1 1 d .
H3A H 0.5364 0.8959 0.1636 0.035 Uiso 1 1 calc R
C4 C 0.6154(4) 1.0423(4) 0.14696(12) 0.0311(11) Uani 1 1 d .
C5 C 0.6205(4) 1.1204(4) 0.11645(13) 0.0321(11) Uani 1 1 d .
H5A H 0.6704 1.1842 0.1186 0.039 Uiso 1 1 calc R
C6 C 0.5555(4) 1.1085(3) 0.08290(12) 0.0262(10) Uani 1 1 d .
C7 C 0.5675(4) 1.1979(4) 0.05144(13) 0.0361(12) Uani 1 1 d .
H7A H 0.6409 1.2375 0.0543 0.054 Uiso 1 1 calc R
H7B H 0.5049 1.2534 0.0535 0.054 Uiso 1 1 calc R
H7C H 0.5643 1.1606 0.0262 0.054 Uiso 1 1 calc R
C8 C 0.6922(4) 1.0572(4) 0.18280(13) 0.0435(13) Uani 1 1 d .
H8A H 0.7023 1.1389 0.1881 0.065 Uiso 1 1 calc R
H8B H 0.7669 1.0220 0.1780 0.065 Uiso 1 1 calc R
H8C H 0.6559 1.0202 0.2050 0.065 Uiso 1 1 calc R
C9 C 0.4036(4) 0.8234(4) 0.10620(12) 0.0303(10) Uani 1 1 d .
H9A H 0.4357 0.7636 0.1228 0.045 Uiso 1 1 calc R
H9B H 0.4034 0.7971 0.0794 0.045 Uiso 1 1 calc R
H9C H 0.3251 0.8402 0.1143 0.045 Uiso 1 1 calc R
C10 C 0.1731(4) 0.9928(4) 0.07855(12) 0.0352(12) Uani 1 1 d .
H10A H 0.1713 0.9091 0.0770 0.053 Uiso 1 1 calc R
H10B H 0.0967 1.0233 0.0732 0.053 Uiso 1 1 calc R
H10C H 0.1970 1.0160 0.1044 0.053 Uiso 1 1 calc R
C11 C 0.2108(4) 1.0203(4) -0.00661(12) 0.0352(11) Uani 1 1 d .
H11A H 0.2120 0.9378 -0.0115 0.053 Uiso 1 1 calc R
H11B H 0.2539 1.0598 -0.0268 0.053 Uiso 1 1 calc R
H11C H 0.1316 1.0475 -0.0066 0.053 Uiso 1 1 calc R
C12 C 0.2718(4) 1.2130(4) 0.04853(12) 0.0370(11) Uani 1 1 d .
H12A H 0.3244 1.2501 0.0304 0.056 Uiso 1 1 calc R
H12B H 0.2939 1.2324 0.0750 0.056 Uiso 1 1 calc R
H12C H 0.1937 1.2398 0.0437 0.056 Uiso 1 1 calc R
O1 O 0.6041(2) 0.7990(2) 0.02580(7) 0.0250(7) Uani 1 1 d .
P1 P 0.68145(9) 0.70519(10) 0.04029(3) 0.0235(3) Uani 1 1 d .
N2 N 0.7922(3) 0.7592(3) 0.06328(10) 0.0272(8) Uani 1 1 d .
N3 N 0.6119(3) 0.6169(3) 0.06880(9) 0.0279(8) Uani 1 1 d .
N4 N 0.7309(3) 0.6277(3) 0.00372(9) 0.0295(9) Uani 1 1 d .
C13 C 0.7755(4) 0.8532(4) 0.09119(11) 0.0325(11) Uani 1 1 d .
H13A H 0.8370 0.9096 0.0882 0.049 Uiso 1 1 calc R
H13B H 0.7769 0.8224 0.1174 0.049 Uiso 1 1 calc R
H13C H 0.7016 0.8901 0.0864 0.049 Uiso 1 1 calc R
C14 C 0.9061(4) 0.7059(5) 0.06520(14) 0.0475(14) Uani 1 1 d .
H14A H 0.9651 0.7654 0.0639 0.071 Uiso 1 1 calc R
H14B H 0.9155 0.6530 0.0435 0.071 Uiso 1 1 calc R
H14C H 0.9137 0.6638 0.0895 0.071 Uiso 1 1 calc R
C15 C 0.6602(4) 0.5628(5) 0.10313(14) 0.0516(15) Uani 1 1 d .
H15A H 0.6088 0.5750 0.1250 0.077 Uiso 1 1 calc R
H15B H 0.7350 0.5965 0.1088 0.077 Uiso 1 1 calc R
H15C H 0.6690 0.4805 0.0986 0.077 Uiso 1 1 calc R
C16 C 0.5008(4) 0.5679(4) 0.05697(12) 0.0374(12) Uani 1 1 d .
H16A H 0.4460 0.5750 0.0782 0.056 Uiso 1 1 calc R
H16B H 0.5109 0.4870 0.0505 0.056 Uiso 1 1 calc R
H16C H 0.4720 0.6093 0.0344 0.056 Uiso 1 1 calc R
C17 C 0.7835(4) 0.6875(4) -0.02915(12) 0.0375(12) Uani 1 1 d .
H17A H 0.7626 0.6485 -0.0531 0.056 Uiso 1 1 calc R
H17B H 0.8669 0.6871 -0.0262 0.056 Uiso 1 1 calc R
H17C H 0.7561 0.7667 -0.0300 0.056 Uiso 1 1 calc R
C18 C 0.7559(4) 0.5046(4) 0.00545(14) 0.0469(14) Uani 1 1 d .
H18A H 0.7290 0.4676 -0.0182 0.070 Uiso 1 1 calc R
H18B H 0.7168 0.4708 0.0277 0.070 Uiso 1 1 calc R
H18C H 0.8386 0.4932 0.0080 0.070 Uiso 1 1 calc R

loop_
_atom_site_aniso_label
_atom_site_aniso_U_11
_atom_site_aniso_U_22
_atom_site_aniso_U_33
_atom_site_aniso_U_23
_atom_site_aniso_U_13
_atom_site_aniso_U_12
Mg1 0.0213(10) 0.0168(10) 0.0176(9) 0.000 -0.0003(9) 0.000
N1 0.0257(18) 0.0223(18) 0.0168(16) -0.0056(16) -0.0008(16) -0.0019(14)
Si1 0.0264(6) 0.0257(6) 0.0253(6) -0.0027(5) 0.0025(6) 0.0044(5)
C1 0.022(2) 0.021(2) 0.026(2) -0.0072(19) 0.0062(19) 0.0032(18)
C2 0.027(3) 0.027(3) 0.019(2) -0.0010(19) 0.0075(19) 0.0062(19)
C3 0.031(3) 0.031(3) 0.025(2) 0.002(2) 0.002(2) 0.009(2)
C4 0.031(3) 0.036(3) 0.027(2) -0.014(2) 0.000(2) 0.010(2)
C5 0.026(3) 0.025(3) 0.046(3) -0.016(2) 0.001(2) 0.002(2)
C6 0.028(2) 0.021(2) 0.029(2) -0.0047(19) 0.001(2) 0.0025(19)
C7 0.036(3) 0.022(2) 0.051(3) -0.002(2) 0.000(2) -0.004(2)
C8 0.037(3) 0.050(3) 0.044(3) -0.019(2) -0.013(2) 0.006(3)
C9 0.035(3) 0.027(3) 0.029(2) 0.005(2) 0.002(2) 0.000(2)
C10 0.028(3) 0.043(3) 0.035(3) -0.008(2) 0.004(2) 0.002(2)
C11 0.034(3) 0.033(3) 0.039(3) 0.002(2) -0.001(2) 0.006(2)
C12 0.037(3) 0.032(3) 0.043(3) -0.009(2) 0.003(2) 0.009(2)
O1 0.0248(16) 0.0291(17) 0.0210(14) 0.0029(13) -0.0013(13) 0.0025(13)
P1 0.0237(6) 0.0243(6) 0.0225(5) 0.0025(5) 0.0006(5) 0.0042(5)
N2 0.0218(19) 0.032(2) 0.0282(18) 0.0006(16) -0.0019(16) 0.0093(16)
N3 0.025(2) 0.031(2) 0.027(2) 0.0089(17) -0.0035(17) 0.0021(16)
N4 0.033(2) 0.027(2) 0.0283(19) -0.0028(17) 0.0026(17) 0.0047(17)
C13 0.032(3) 0.035(3) 0.030(2) -0.001(2) -0.004(2) 0.008(2)
C14 0.025(3) 0.058(3) 0.060(3) -0.016(3) -0.010(3) 0.014(2)
C15 0.049(4) 0.056(4) 0.050(3) 0.030(3) -0.009(3) -0.006(3)
C16 0.043(3) 0.033(3) 0.036(3) 0.014(2) -0.004(2) -0.007(2)
C17 0.034(3) 0.046(3) 0.032(2) -0.002(2) 0.012(2) 0.007(2)
C18 0.063(4) 0.030(3) 0.048(3) -0.002(3) 0.009(3) 0.015(3)

loop_
_atom_type_symbol
_atom_type_description
_atom_type_scat_dispersion_real
_atom_type_scat_dispersion_imag
_atom_type_scat_source
C C 0.0033 0.0016 'International Tables Vol C Tables 4.2.6.8 and 6.1.1.4'
H H 0.0000 0.0000 'International Tables Vol C Tables 4.2.6.8 and 6.1.1.4'
N N 0.0061 0.0033 'International Tables Vol C Tables 4.2.6.8 and 6.1.1.4'
O O 0.0106 0.0060 'International Tables Vol C Tables 4.2.6.8 and 6.1.1.4'
Mg Mg 0.0486 0.0363 'International Tables Vol C Tables 4.2.6.8 and 6.1.1.4'
Si Si 0.0817 0.0704 'International Tables Vol C Tables 4.2.6.8 and 6.1.1.4'
P P 0.1023 0.0942 'International Tables Vol C Tables 4.2.6.8 and 6.1.1.4'

loop_
_geom_angle_atom_site_label_1
_geom_angle_atom_site_label_2
_geom_angle_atom_site_label_3
_geom_angle
_geom_angle_site_symmetry_1
_geom_angle_site_symmetry_3
O1 Mg1 O1 98.93(19) 5_655 .
O1 Mg1 N1 106.19(13) 5_655 5_655
O1 Mg1 N1 110.47(12) . 5_655
O1 Mg1 N1 110.47(12) 5_655 .
O1 Mg1 N1 106.19(13) . .
N1 Mg1 N1 122.2(2) 5_655 .
C1 N1 Si1 118.5(2) . .
C1 N1 Mg1 114.9(2) . .
Si1 N1 Mg1 126.53(17) . .
N1 Si1 C11 110.77(17) . .
N1 Si1 C10 115.92(18) . .
C11 Si1 C10 105.0(2) . .
N1 Si1 C12 113.93(18) . .
C11 Si1 C12 106.2(2) . .
C10 Si1 C12 104.2(2) . .
C2 C1 N1 122.1(4) . .
C2 C1 C6 116.8(4) . .
N1 C1 C6 121.1(4) . .
C3 C2 C1 120.7(4) . .
C3 C2 C9 119.2(4) . .
C1 C2 C9 120.1(4) . .
C4 C3 C2 122.1(4) . .
C4 C3 H3A 118.9 . .
C2 C3 H3A 118.9 . .
C3 C4 C5 117.6(4) . .
C3 C4 C8 121.6(4) . .
C5 C4 C8 120.8(4) . .
C4 C5 C6 122.9(4) . .
C4 C5 H5A 118.6 . .
C6 C5 H5A 118.6 . .
C5 C6 C1 120.0(4) . .
C5 C6 C7 118.8(4) . .
C1 C6 C7 121.3(4) . .
C6 C7 H7A 109.5 . .
C6 C7 H7B 109.5 . .
H7A C7 H7B 109.5 . .
C6 C7 H7C 109.5 . .
H7A C7 H7C 109.5 . .
H7B C7 H7C 109.5 . .
C4 C8 H8A 109.5 . .
C4 C8 H8B 109.5 . .
H8A C8 H8B 109.5 . .
C4 C8 H8C 109.5 . .
H8A C8 H8C 109.5 . .
H8B C8 H8C 109.5 . .
C2 C9 H9A 109.5 . .
C2 C9 H9B 109.5 . .
H9A C9 H9B 109.5 . .
C2 C9 H9C 109.5 . .
H9A C9 H9C 109.5 . .
H9B C9 H9C 109.5 . .
Si1 C10 H10A 109.5 . .
Si1 C10 H10B 109.5 . .
H10A C10 H10B 109.5 . .
Si1 C10 H10C 109.5 . .
H10A C10 H10C 109.5 . .
H10B C10 H10C 109.5 . .
Si1 C11 H11A 109.5 . .
Si1 C11 H11B 109.5 . .
H11A C11 H11B 109.5 . .
Si1 C11 H11C 109.5 . .
H11A C11 H11C 109.5 . .
H11B C11 H11C 109.5 . .
Si1 C12 H12A 109.5 . .
Si1 C12 H12B 109.5 . .
H12A C12 H12B 109.5 . .
Si1 C12 H12C 109.5 . .
H12A C12 H12C 109.5 . .
H12B C12 H12C 109.5 . .
P1 O1 Mg1 171.93(18) . .
O1 P1 N2 110.74(17) . .
O1 P1 N3 111.15(17) . .
N2 P1 N3 109.72(17) . .
O1 P1 N4 110.45(17) . .
N2 P1 N4 107.82(18) . .
N3 P1 N4 106.83(18) . .
C13 N2 C14 113.9(3) . .
C13 N2 P1 120.0(3) . .
C14 N2 P1 124.8(3) . .
C15 N3 C16 113.5(3) . .
C15 N3 P1 124.8(3) . .
C16 N3 P1 120.7(3) . .
C18 N4 C17 114.4(3) . .
C18 N4 P1 124.8(3) . .
C17 N4 P1 118.6(3) . .
N2 C13 H13A 109.5 . .
N2 C13 H13B 109.5 . .
H13A C13 H13B 109.5 . .
N2 C13 H13C 109.5 . .
H13A C13 H13C 109.5 . .
H13B C13 H13C 109.5 . .
N2 C14 H14A 109.5 . .
N2 C14 H14B 109.5 . .
H14A C14 H14B 109.5 . .
N2 C14 H14C 109.5 . .
H14A C14 H14C 109.5 . .
H14B C14 H14C 109.5 . .
N3 C15 H15A 109.5 . .
N3 C15 H15B 109.5 . .
H15A C15 H15B 109.5 . .
N3 C15 H15C 109.5 . .
H15A C15 H15C 109.5 . .
H15B C15 H15C 109.5 . .
N3 C16 H16A 109.5 . .
N3 C16 H16B 109.5 . .
H16A C16 H16B 109.5 . .
N3 C16 H16C 109.5 . .
H16A C16 H16C 109.5 . .
H16B C16 H16C 109.5 . .
N4 C17 H17A 109.5 . .
N4 C17 H17B 109.5 . .
H17A C17 H17B 109.5 . .
N4 C17 H17C 109.5 . .
H17A C17 H17C 109.5 . .
H17B C17 H17C 109.5 . .
N4 C18 H18A 109.5 . .
N4 C18 H18B 109.5 . .
H18A C18 H18B 109.5 . .
N4 C18 H18C 109.5 . .
H18A C18 H18C 109.5 . .
H18B C18 H18C 109.5 . .

loop_
_geom_bond_atom_site_label_1
_geom_bond_atom_site_label_2
_geom_bond_distance
_geom_bond_site_symmetry_2
Mg1 O1 1.989(3) 5_655
Mg1 O1 1.989(3) .
Mg1 N1 2.085(3) 5_655
Mg1 N1 2.085(3) .
N1 C1 1.436(5) .
N1 Si1 1.714(4) .
Si1 C11 1.892(5) .
Si1 C10 1.901(4) .
Si1 C12 1.912(4) .
C1 C2 1.429(5) .
C1 C6 1.446(6) .
C2 C3 1.413(6) .
C2 C9 1.526(6) .
C3 C4 1.391(6) .
C3 H3A 0.9500 .
C4 C5 1.400(6) .
C4 C8 1.544(6) .
C5 C6 1.399(6) .
C5 H5A 0.9500 .
C6 C7 1.519(6) .
C7 H7A 0.9800 .
C7 H7B 0.9800 .
C7 H7C 0.9800 .
C8 H8A 0.9800 .
C8 H8B 0.9800 .
C8 H8C 0.9800 .
C9 H9A 0.9800 .
C9 H9B 0.9800 .
C9 H9C 0.9800 .
C10 H10A 0.9800 .
C10 H10B 0.9800 .
C10 H10C 0.9800 .
C11 H11A 0.9800 .
C11 H11B 0.9800 .
C11 H11C 0.9800 .
C12 H12A 0.9800 .
C12 H12B 0.9800 .
C12 H12C 0.9800 .
O1 P1 1.508(3) .
P1 N2 1.647(4) .
P1 N3 1.646(3) .
P1 N4 1.664(4) .
N2 C13 1.478(5) .
N2 C14 1.472(5) .
N3 C15 1.463(5) .
N3 C16 1.477(5) .
N4 C18 1.470(5) .
N4 C17 1.474(5) .
C13 H13A 0.9800 .
C13 H13B 0.9800 .
C13 H13C 0.9800 .
C14 H14A 0.9800 .
C14 H14B 0.9800 .
C14 H14C 0.9800 .
C15 H15A 0.9800 .
C15 H15B 0.9800 .
C15 H15C 0.9800 .
C16 H16A 0.9800 .
C16 H16B 0.9800 .
C16 H16C 0.9800 .
C17 H17A 0.9800 .
C17 H17B 0.9800 .
C17 H17C 0.9800 .
C18 H18A 0.9800 .
C18 H18B 0.9800 .
C18 H18C 0.9800 .
